data_1544664
loop_
_publ_author_name
'Yoshiasa, A.'
'Takeno, S.'
'Iishi, K.'

_publ_section_title
;
 Ba4In6O13: a compound with distorted square pyramidal InO5 coordination
 polyhedra
;
_journal_name_full 'Mineralogical Journal'
_journal_page_first 40
_journal_page_last 48
_journal_volume 16
_journal_year 1992
_chemical_formula_sum 'Ba4 In6 O13'
_chemical_name_common Ba4In6O13
_chemical_name_mineral Ba4In6O13
_space_group_IT_number 45
_space_group_name_H-M_alt 'I b a 2'
_symmetry_space_group_name_Hall 'I 2 -2c'
_symmetry_space_group_name_H-M 'I b a 2'
_cell_angle_alpha 90
_cell_angle_beta 90
_cell_angle_gamma 90
_cell_formula_units_Z 4
_cell_length_a 11.460(6)
_cell_length_b 20.95(3)
_cell_length_c 5.944(2)
_cell_volume 1427(2)
_cod_data_source_file Ba2In6O13.cif
_cod_data_source_block Ba4In6O13
_cod_database_code 1544664

loop_
_space_group_symop_operation_xyz
'x, y, z'
'-x, -y, z'
'x+1/2, -y+1/2, z'
'-x+1/2, y+1/2, z'
'x+1/2, y+1/2, z+1/2'
'-x+1/2, -y+1/2, z+1/2'
'x, -y, z+1/2'
'-x, y, z+1/2'

loop_
_atom_site_label
_atom_site_occupancy
_atom_site_fract_x
_atom_site_fract_y
_atom_site_fract_z
_atom_site_adp_type
_atom_site_B_iso_or_equiv
_atom_site_type_symbol
Ba1 1.0 0.3650(10) 0.3500(10) -0.005(6) Biso 1.500000 Ba
Ba2 1.0 0.3840(10) 0.1510(10) 0.000000 Biso 1.900000 Ba
In1 1.0 0.141(2) 0.0510(10) 0.006(5) Biso 0.900000 In
In2 1.0 0.113(2) 0.450(2) 0.012(6) Biso 0.800000 In
In3 1.0 0.118(3) 0.250(2) -0.001(8) Biso 1.100000 In
O1 1.0 0.138(10) 0.133(11) 0.01(3) Biso 2.300000 O
O2 1.0 0.143(10) 0.368(8) -0.05(3) Biso 2.300000 O
O3 1.0 0.009(10) 0.256(10) 0.24(3) Biso 2.300000 O
O4 1.0 0.245(9) 0.274(12) 0.29(3) Biso 2.300000 O
O5 1.0 0.202(10) 0.049(13) 0.37(4) Biso 2.300000 O
O6 1.0 0.397(10) 0.038(13) -0.05(3) Biso 2.300000 O
O7 1.0 0.500000 0.500000 -0.180(18) Biso 2.300000 O
